data_2203827
loop_
_publ_author_name
'Guido J. Rei\&s'
'Judith S. Engel'

_publ_section_title
;
 Bis(diisopropylammonium) sulfate
;
_journal_issue 6
_journal_name_full 'Acta Crystallographica Section E'
_journal_page_first o985
_journal_page_last o987
_journal_paper_doi 10.1107/S1600536804010645
_journal_volume 60
_journal_year 2004
_chemical_formula_iupac '2C6 H16 N1 1+, S1 O4 2-'
_chemical_formula_moiety '2C6 H16 N1 1+, O4 S 2-'
_chemical_formula_sum 'C12 H32 N2 O4 S'
_chemical_formula_weight 300.46
_chemical_name_systematic
;
Bis(diisopropylammonium) sulfate
;
_space_group_IT_number 14
_symmetry_cell_setting monoclinic
_symmetry_space_group_name_Hall '-P 2yn'
_symmetry_space_group_name_H-M 'P 1 21/n 1'
_atom_sites_solution_hydrogens geom
_atom_sites_solution_primary direct
_atom_sites_solution_secondary difmap
_audit_creation_method SHELXL-97
_cell_angle_alpha 90.00
_cell_angle_beta 95.210(10)
_cell_angle_gamma 90.00
_cell_formula_units_Z 4
_cell_length_a 8.7869(8)
_cell_length_b 8.8329(8)
_cell_length_c 22.095(2)
_cell_measurement_reflns_used 1569
_cell_measurement_temperature 293(2)
_cell_measurement_theta_max 18.85
_cell_measurement_theta_min 5.12
_cell_volume 1707.8(3)
_computing_cell_refinement 'CrysAlis RED (Kuma, 2000)'
_computing_data_collection 'CrysAlis CCD (Kuma, 2000)'
_computing_data_reduction 'CrysAlis RED'
_computing_molecular_graphics 'DIAMOND (Brandenburg, 2001)'
_computing_publication_material SHELXL97
_computing_structure_refinement 'SHELXL97 (Sheldrick, 1997)'
_computing_structure_solution 'SHELXS97 (Sheldrick, 1997)'
_diffrn_ambient_temperature 293(2)
_diffrn_measured_fraction_theta_full 0.991
_diffrn_measured_fraction_theta_max 0.991
_diffrn_measurement_device_type 'Stoe CCD'
_diffrn_measurement_method \w
_diffrn_radiation_monochromator graphite
_diffrn_radiation_source 'fine-focus sealed tube'
_diffrn_radiation_type MoK\a
_diffrn_radiation_wavelength 0.71073
_diffrn_reflns_av_R_equivalents 0.0425
_diffrn_reflns_av_sigmaI/netI 0.0400
_diffrn_reflns_limit_h_max 11
_diffrn_reflns_limit_h_min -10
_diffrn_reflns_limit_k_max 11
_diffrn_reflns_limit_k_min -11
_diffrn_reflns_limit_l_max 28
_diffrn_reflns_limit_l_min -25
_diffrn_reflns_number 17529
_diffrn_reflns_theta_full 27.00
_diffrn_reflns_theta_max 27.00
_diffrn_reflns_theta_min 4.16
_diffrn_standards_number 0
_exptl_absorpt_coefficient_mu 0.201
_exptl_absorpt_correction_type none
_exptl_crystal_colour colourless
_exptl_crystal_density_diffrn 1.169
_exptl_crystal_density_method 'not measured'
_exptl_crystal_description isometric
_exptl_crystal_F_000 664
_exptl_crystal_size_max 0.30
_exptl_crystal_size_mid 0.20
_exptl_crystal_size_min 0.15
_refine_diff_density_max 0.499
_refine_diff_density_min -0.274
_refine_ls_extinction_method none
_refine_ls_goodness_of_fit_ref 1.012
_refine_ls_hydrogen_treatment mixed
_refine_ls_matrix_type full
_refine_ls_number_parameters 209
_refine_ls_number_reflns 3699
_refine_ls_number_restraints 4
_refine_ls_restrained_S_all 1.011
_refine_ls_R_factor_all 0.0821
_refine_ls_R_factor_gt 0.0555
_refine_ls_shift/su_max 0.005
_refine_ls_shift/su_mean 0.001
_refine_ls_structure_factor_coef Fsqd
_refine_ls_weighting_details 'calc w = 1/[\s^2^(Fo^2^)+(0.01P)^2^+1.7P] where P = (Fo^2^+2Fc^2^)/3'
_refine_ls_weighting_scheme calc
_refine_ls_wR_factor_gt 0.0902
_refine_ls_wR_factor_ref 0.0990
_reflns_number_gt 2834
_reflns_number_total 3699
_reflns_threshold_expression I>2\s(I)
_cod_data_source_file wn6246.cif
_cod_data_source_block I
_cod_original_sg_symbol_H-M 'P 21/n'
_cod_database_code 2203827
_cod_database_fobs_code 2203827

loop_
_symmetry_equiv_pos_as_xyz
'x, y, z'
'-x+1/2, y+1/2, -z+1/2'
'-x, -y, -z'
'x-1/2, -y-1/2, z-1/2'

loop_
_atom_site_label
_atom_site_fract_x
_atom_site_fract_y
_atom_site_fract_z
_atom_site_U_iso_or_equiv
_atom_site_adp_type
_atom_site_calc_flag
_atom_site_refinement_flags
_atom_site_occupancy
_atom_site_type_symbol
S1 0.27840(6) 0.47867(6) 0.37369(2) 0.03142(14) Uani d . 1 S
N1 0.3003(2) 0.4585(2) 0.54755(9) 0.0383(5) Uani d D 1 N
H11 0.293(2) 0.480(3) 0.5087(8) 0.040(6) Uiso d D 1 H
H12 0.390(2) 0.487(3) 0.5640(10) 0.050(7) Uiso d D 1 H
N2 0.2864(2) 0.0732(2) 0.29931(9) 0.0348(4) Uani d D 1 N
H21 0.268(3) 0.163(2) 0.3124(10) 0.046(7) Uiso d D 1 H
H22 0.275(2) 0.075(3) 0.2600(8) 0.038(7) Uiso d D 1 H
C7 0.4529(3) 0.0403(3) 0.31541(10) 0.0403(5) Uani d . 1 C
H7 0.4741 0.0451 0.3597 0.046(7) Uiso calc R 1 H
C8 0.4931(3) -0.1166(3) 0.29420(12) 0.0524(7) Uani d . 1 C
H8A 0.4408 -0.1910 0.3163 0.064(5) Uiso calc R 1 H
H8B 0.6014 -0.1318 0.3013 0.064(5) Uiso calc R 1 H
H8C 0.4625 -0.1263 0.2515 0.064(5) Uiso calc R 1 H
C9 0.5430(3) 0.1631(3) 0.28723(12) 0.0544(7) Uani d . 1 C
H9A 0.5146 0.2599 0.3024 0.063(5) Uiso calc R 1 H
H9B 0.5214 0.1609 0.2439 0.063(5) Uiso calc R 1 H
H9C 0.6502 0.1466 0.2975 0.063(5) Uiso calc R 1 H
C10 0.1722(3) -0.0358(3) 0.32045(11) 0.0430(6) Uani d . 1 C
H10 0.1889 -0.1350 0.3023 0.042(6) Uiso calc R 1 H
C11 0.0148(3) 0.0201(3) 0.29717(14) 0.0612(7) Uani d . 1 C
H11A 0.0088 0.0296 0.2537 0.073(5) Uiso calc R 1 H
H11B -0.0034 0.1170 0.3149 0.073(5) Uiso calc R 1 H
H11C -0.0608 -0.0508 0.3082 0.073(5) Uiso calc R 1 H
C12 0.1912(4) -0.0516(4) 0.38889(13) 0.0689(9) Uani d . 1 C
H12A 0.2924 -0.0874 0.4014 0.095(6) Uiso calc R 1 H
H12B 0.1175 -0.1226 0.4015 0.095(6) Uiso calc R 1 H
H12C 0.1758 0.0450 0.4073 0.095(6) Uiso calc R 1 H
O1 0.2203(2) 0.5361(2) 0.42925(7) 0.0547(5) Uani d . 1 O
O2 0.4428(2) 0.4589(3) 0.38257(11) 0.0931(8) Uani d . 1 O
O3 0.2073(2) 0.33291(19) 0.35722(9) 0.0610(5) Uani d . 1 O
O4 0.2400(3) 0.5865(2) 0.32480(8) 0.0687(6) Uani d . 1 O
C1 0.2901(3) 0.2905(3) 0.55347(12) 0.0497(6) Uani d . 1 C
H1 0.3006 0.2639 0.5967 0.056(7) Uiso calc R 1 H
C2 0.4222(3) 0.2221(3) 0.52352(14) 0.0668(8) Uani d . 1 C
H2A 0.4224 0.1143 0.5290 0.086(6) Uiso calc R 1 H
H2B 0.5166 0.2635 0.5417 0.086(6) Uiso calc R 1 H
H2C 0.4115 0.2452 0.4809 0.086(6) Uiso calc R 1 H
C3 0.1367(3) 0.2344(3) 0.52538(14) 0.0668(8) Uani d . 1 C
H3A 0.1236 0.2631 0.4833 0.080(6) Uiso calc R 1 H
H3B 0.0566 0.2783 0.5464 0.080(6) Uiso calc R 1 H
H3C 0.1326 0.1261 0.5286 0.080(6) Uiso calc R 1 H
C4 0.1828(3) 0.5537(3) 0.57548(11) 0.0481(6) Uani d . 1 C
H4 0.0824 0.5318 0.5543 0.048(7) Uiso calc R 1 H
C5 0.1777(3) 0.5162(4) 0.64198(12) 0.0724(9) Uani d . 1 C
H5A 0.1458 0.4130 0.6460 0.078(5) Uiso calc R 1 H
H5B 0.1067 0.5823 0.6594 0.078(5) Uiso calc R 1 H
H5C 0.2776 0.5294 0.6628 0.078(5) Uiso calc R 1 H
C6 0.2206(3) 0.7182(3) 0.56484(13) 0.0626(8) Uani d . 1 C
H6A 0.3197 0.7410 0.5847 0.076(5) Uiso calc R 1 H
H6B 0.1454 0.7815 0.5811 0.076(5) Uiso calc R 1 H
H6C 0.2208 0.7363 0.5220 0.076(5) Uiso calc R 1 H

loop_
_atom_site_aniso_label
_atom_site_aniso_U_11
_atom_site_aniso_U_22
_atom_site_aniso_U_33
_atom_site_aniso_U_12
_atom_site_aniso_U_13
_atom_site_aniso_U_23
S1 0.0341(3) 0.0355(3) 0.0242(3) 0.0000(2) 0.00066(19) -0.0025(2)
N1 0.0316(11) 0.0575(13) 0.0255(10) -0.0010(9) 0.0013(8) 0.0024(9)
N2 0.0473(12) 0.0300(10) 0.0273(10) 0.0011(8) 0.0043(8) -0.0018(8)
C7 0.0438(13) 0.0470(14) 0.0294(12) 0.0008(11) -0.0008(9) -0.0035(10)
C8 0.0530(16) 0.0479(15) 0.0562(17) 0.0094(12) 0.0049(13) 0.0055(12)
C9 0.0507(16) 0.0520(16) 0.0616(18) -0.0082(13) 0.0105(13) -0.0087(13)
C10 0.0504(14) 0.0306(12) 0.0496(14) -0.0029(11) 0.0123(11) -0.0012(10)
C11 0.0476(15) 0.0529(16) 0.084(2) -0.0049(13) 0.0112(14) -0.0077(15)
C12 0.082(2) 0.074(2) 0.0547(18) -0.0056(17) 0.0244(15) 0.0212(15)
O1 0.0771(12) 0.0591(11) 0.0298(9) 0.0110(10) 0.0149(8) -0.0044(8)
O2 0.0359(10) 0.142(2) 0.0975(17) 0.0112(12) -0.0131(10) -0.0489(16)
O3 0.0699(12) 0.0354(10) 0.0797(14) -0.0099(9) 0.0180(10) -0.0172(9)
O4 0.1241(18) 0.0517(11) 0.0302(10) 0.0027(11) 0.0069(10) 0.0088(8)
C1 0.0553(16) 0.0545(16) 0.0389(14) 0.0001(13) 0.0029(12) 0.0128(12)
C2 0.0620(18) 0.0598(19) 0.078(2) 0.0154(15) 0.0011(16) -0.0009(15)
C3 0.0604(18) 0.0608(19) 0.080(2) -0.0154(15) 0.0105(16) 0.0048(16)
C4 0.0297(12) 0.0767(19) 0.0380(13) 0.0048(12) 0.0037(10) -0.0087(12)
C5 0.0650(18) 0.111(3) 0.0446(16) -0.0012(19) 0.0239(13) -0.0085(17)
C6 0.0594(18) 0.066(2) 0.0620(19) 0.0100(15) 0.0013(14) -0.0163(15)

loop_
_atom_type_symbol
_atom_type_description
_atom_type_scat_dispersion_real
_atom_type_scat_dispersion_imag
_atom_type_scat_source
S S 0.1246 0.1234 'International Tables Vol C Tables 4.2.6.8 and 6.1.1.4'
O O 0.0106 0.0060 'International Tables Vol C Tables 4.2.6.8 and 6.1.1.4'
N N 0.0061 0.0033 'International Tables Vol C Tables 4.2.6.8 and 6.1.1.4'
C C 0.0033 0.0016 'International Tables Vol C Tables 4.2.6.8 and 6.1.1.4'
H H 0.0000 0.0000 'International Tables Vol C Tables 4.2.6.8 and 6.1.1.4'

loop_
_geom_angle_atom_site_label_1
_geom_angle_atom_site_label_2
_geom_angle_atom_site_label_3
_geom_angle
_geom_angle_publ_flag
O2 S1 O4 109.88(15) y
O2 S1 O1 110.34(12) y
O4 S1 O1 108.70(11) y
O2 S1 O3 108.99(13) y
O4 S1 O3 109.02(12) y
O1 S1 O3 109.88(11) y
C1 N1 C4 118.01(19) y
C1 N1 H11 107.4(15) ?
C4 N1 H11 106.9(15) ?
C1 N1 H12 107.8(17) ?
C4 N1 H12 107.2(16) ?
H11 N1 H12 109(2) ?
C10 N2 C7 117.87(18) y
C10 N2 H21 109.5(16) ?
C7 N2 H21 108.0(16) ?
C10 N2 H22 107.8(15) ?
C7 N2 H22 105.4(15) ?
H21 N2 H22 108(2) ?
N2 C7 C8 110.71(19) ?
N2 C7 C9 107.37(19) ?
C8 C7 C9 112.6(2) ?
N2 C7 H7 108.7 ?
C8 C7 H7 108.7 ?
C9 C7 H7 108.7 ?
C7 C8 H8A 109.5 ?
C7 C8 H8B 109.5 ?
H8A C8 H8B 109.5 ?
C7 C8 H8C 109.5 ?
H8A C8 H8C 109.5 ?
H8B C8 H8C 109.5 ?
C7 C9 H9A 109.5 ?
C7 C9 H9B 109.5 ?
H9A C9 H9B 109.5 ?
C7 C9 H9C 109.5 ?
H9A C9 H9C 109.5 ?
H9B C9 H9C 109.5 ?
N2 C10 C11 107.6(2) ?
N2 C10 C12 110.8(2) ?
C11 C10 C12 112.6(2) ?
N2 C10 H10 108.6 ?
C11 C10 H10 108.6 ?
C12 C10 H10 108.6 ?
C10 C11 H11A 109.5 ?
C10 C11 H11B 109.5 ?
H11A C11 H11B 109.5 ?
C10 C11 H11C 109.5 ?
H11A C11 H11C 109.5 ?
H11B C11 H11C 109.5 ?
C10 C12 H12A 109.5 ?
C10 C12 H12B 109.5 ?
H12A C12 H12B 109.5 ?
C10 C12 H12C 109.5 ?
H12A C12 H12C 109.5 ?
H12B C12 H12C 109.5 ?
N1 C1 C3 110.3(2) ?
N1 C1 C2 107.7(2) ?
C3 C1 C2 112.3(2) ?
N1 C1 H1 108.8 ?
C3 C1 H1 108.8 ?
C2 C1 H1 108.8 ?
C1 C2 H2A 109.5 ?
C1 C2 H2B 109.5 ?
H2A C2 H2B 109.5 ?
C1 C2 H2C 109.5 ?
H2A C2 H2C 109.5 ?
H2B C2 H2C 109.5 ?
C1 C3 H3A 109.5 ?
C1 C3 H3B 109.5 ?
H3A C3 H3B 109.5 ?
C1 C3 H3C 109.5 ?
H3A C3 H3C 109.5 ?
H3B C3 H3C 109.5 ?
C6 C4 C5 112.8(2) ?
C6 C4 N1 107.7(2) ?
C5 C4 N1 111.0(2) ?
C6 C4 H4 108.4 ?
C5 C4 H4 108.4 ?
N1 C4 H4 108.4 ?
C4 C5 H5A 109.5 ?
C4 C5 H5B 109.5 ?
H5A C5 H5B 109.5 ?
C4 C5 H5C 109.5 ?
H5A C5 H5C 109.5 ?
H5B C5 H5C 109.5 ?
C4 C6 H6A 109.5 ?
C4 C6 H6B 109.5 ?
H6A C6 H6B 109.5 ?
C4 C6 H6C 109.5 ?
H6A C6 H6C 109.5 ?
H6B C6 H6C 109.5 ?

loop_
_geom_bond_atom_site_label_1
_geom_bond_atom_site_label_2
_geom_bond_distance
_geom_bond_publ_flag
S1 O2 1.450(2) y
S1 O4 1.456(2) y
S1 O1 1.462(2) y
S1 O3 1.463(2) y
N1 C1 1.493(3) y
N1 C4 1.506(3) y
N1 H11 0.874(17) ?
N1 H12 0.870(18) ?
N2 C10 1.496(3) y
N2 C7 1.502(3) y
N2 H21 0.868(18) ?
N2 H22 0.865(17) ?
C7 C8 1.514(3) y
C7 C9 1.511(3) y
C7 H7 0.9800 ?
C8 H8A 0.9600 ?
C8 H8B 0.9600 ?
C8 H8C 0.9600 ?
C9 H9A 0.9600 ?
C9 H9B 0.9600 ?
C9 H9C 0.9600 ?
C10 C11 1.514(3) y
C10 C12 1.513(3) y
C10 H10 0.9800 ?
C11 H11A 0.9600 ?
C11 H11B 0.9600 ?
C11 H11C 0.9600 ?
C12 H12A 0.9600 ?
C12 H12B 0.9600 ?
C12 H12C 0.9600 ?
C1 C3 1.515(4) y
C1 C2 1.514(4) y
C1 H1 0.9800 ?
C2 H2A 0.9600 ?
C2 H2B 0.9600 ?
C2 H2C 0.9600 ?
C3 H3A 0.9600 ?
C3 H3B 0.9600 ?
C3 H3C 0.9600 ?
C4 C6 1.513(4) y
C4 C5 1.511(3) y
C4 H4 0.9800 ?
C5 H5A 0.9600 ?
C5 H5B 0.9600 ?
C5 H5C 0.9600 ?
C6 H6A 0.9600 ?
C6 H6B 0.9600 ?
C6 H6C 0.9600 ?

loop_
_geom_hbond_atom_site_label_D
_geom_hbond_atom_site_label_H
_geom_hbond_atom_site_label_A
_geom_hbond_site_symmetry_A
_geom_hbond_distance_DH
_geom_hbond_distance_HA
_geom_hbond_distance_DA
_geom_hbond_angle_DHA
_geom_hbond_publ_flag
N1 H11 O1 . 0.87(2) 1.88(2) 2.732(2) 164(2) y
N1 H12 O2 3_666 0.87(2) 1.87(2) 2.716(3) 165(2) y
N2 H21 O3 . 0.87(2) 1.90(2) 2.746(3) 166(2) y
N2 H22 O4 2_545 0.87(2) 1.87(2) 2.733(3) 177(2) y

loop_
_geom_torsion_atom_site_label_1
_geom_torsion_atom_site_label_2
_geom_torsion_atom_site_label_3
_geom_torsion_atom_site_label_4
_geom_torsion
_geom_torsion_publ_flag
C10 N2 C7 C8 54.9(3) y
C10 N2 C7 C9 178.1(2) y
C7 N2 C10 C11 -178.5(2) y
C7 N2 C10 C12 58.0(3) y
C4 N1 C1 C3 58.7(3) y
C4 N1 C1 C2 -178.4(2) y
C1 N1 C4 C6 178.4(2) y
C1 N1 C4 C5 54.5(3) y

loop_
_cod_related_entry_id
_cod_related_entry_database
_cod_related_entry_code
1 ChemSpider 19991669
